data_7060594
loop_
_publ_author_name
'Kordestani, Nazanin'
'Amiri Rudbari, Hadi'
'Correia, Isabel'
'Valente, Andreia'
'C\^orte-Real, Leonor'
'Islam, Mohammad Khairul'
'Micale, Nicola'
'Braun, Jason D.'
'Herbert, David E.'
'Tumanov, Nikolay'
'Wouters, Johan'
'Enamullah, Mohammed'

_publ_section_title
;
 Heteroleptic enantiopure Pd(ii)-complexes derived from
 halogen-substituted Schiff bases and 2-picolylamine: synthesis,
 experimental and computational characterization and investigation of the
 influence of chirality and halogen atoms on the anticancer activity
;
_journal_issue 20
_journal_name_full 'New Journal of Chemistry'
_journal_page_first 9163
_journal_page_last 9180
_journal_paper_doi 10.1039/D1NJ01491A
_journal_volume 45
_journal_year 2021
_chemical_formula_moiety 'C56 H53 Cl2 Fe N3'
_chemical_formula_sum 'C56 H53 Cl2 Fe N3'
_chemical_formula_weight 894.76
_space_group_crystal_system orthorhombic
_space_group_IT_number 19
_space_group_name_Hall 'P 2ac 2ab'
_space_group_name_H-M_alt 'P 21 21 21'
_atom_sites_solution_hydrogens geom
_atom_sites_solution_primary iterative
_audit_block_doi 10.5517/ccdc.csd.cc24sc1c
_audit_creation_date 2019-03-26
_audit_creation_method
;
Olex2 1.2
(compiled 2018.05.29 svn.r3508 for OlexSys, GUI svn.r5506)
;
_audit_update_record
;
2020-03-11 deposited with the CCDC.	2021-04-16 downloaded from the CCDC.
;
_cell_angle_alpha 90
_cell_angle_beta 90
_cell_angle_gamma 90
_cell_formula_units_Z 8
_cell_length_a 16.52360(10)
_cell_length_b 19.34750(10)
_cell_length_c 31.8128(2)
_cell_measurement_reflns_used 41206
_cell_measurement_temperature 169.98(13)
_cell_measurement_theta_max 74.7180
_cell_measurement_theta_min 2.9880
_cell_volume 10170.25(10)
_computing_cell_refinement 'CrysAlisPro 1.171.40.14e (Rigaku OD, 2018)'
_computing_data_collection 'CrysAlisPro 1.171.40.14e (Rigaku OD, 2018)'
_computing_data_reduction 'CrysAlisPro 1.171.40.14e (Rigaku OD, 2018)'
_computing_molecular_graphics 'Olex2 (Dolomanov et al., 2009)'
_computing_publication_material 'Olex2 (Dolomanov et al., 2009)'
_computing_structure_refinement 'ShelXL (Sheldrick, 2015)'
_computing_structure_solution 'olex2.solve (Bourhis et al., 2015)'
_diffrn_ambient_temperature 169.98(13)
_diffrn_detector_type HyPix
_diffrn_measured_fraction_theta_full 1.000
_diffrn_measured_fraction_theta_max 0.963
_diffrn_measurement_details
;
List of Runs (angles in degrees, time in seconds):

  # Type    Start    End  Width  t~exp~   \w     \q     \k     \f   Frames
#--------------------------------------------------------------------------
  1  \w    -21.00  67.00   0.50    1.39    --   47.20 -80.00  26.00  176
  2  \w     37.00 127.00   0.50    5.57    --  103.25 -80.00  26.00  180
  3  \w    104.00 154.00   0.50    5.57    --  103.25  45.00-150.00  100
  4  \w     31.00  78.00   0.50    5.57    --  103.25 -61.00  90.00   94
  5  \w     27.00 100.00   0.50    1.39    --   47.20  80.00 149.00  146
  6  \w     79.00 162.00   0.50    5.57    --  103.25  80.00 149.00  166
  7  \w    -70.00   4.00   0.50    1.39    --  -47.20  80.00 149.00  148
  8  \w    -99.00 -74.00   0.50    5.57    --  -99.00  80.00 149.00   50
  9  \w   -112.00 -67.00   0.50    5.57    --  -99.00  45.00   0.00   90
 10  \w   -124.00 -98.00   0.50    5.57    --  -99.00 -15.00 -90.00   52
 11  \w    -96.00 -71.00   0.50    1.39    --  -47.20 -80.00  26.00   50
 12  \w   -112.00 -72.00   0.50    1.39    --  -47.20-125.00-180.00   80
 13  \w   -167.00 -99.00   0.50    5.57    --  -99.00 -15.00 -60.00  136
 14  \w   -165.00-139.00   0.50    5.57    --  -99.00 -80.00  26.00   52
 15  \w   -163.00 -88.00   0.50    5.57    --  -99.00 -30.00  60.00  150
 16  \w   -125.00 -94.00   0.50    5.57    --  -99.00 -61.00 120.00   62
 17  \w   -168.00 -82.00   0.50    5.57    --  -99.00 -94.00  90.00  172
 18  \w   -164.00-135.00   0.50    5.57    --  -99.00 -15.00 -90.00   58
;
_diffrn_measurement_device 'four-circle diffractometer'
_diffrn_measurement_device_type 'XtaLAB Synergy R, HyPix'
_diffrn_measurement_method '\w scans'
_diffrn_radiation_type CuK\a
_diffrn_radiation_wavelength 1.54184
_diffrn_reflns_av_R_equivalents 0.0395
_diffrn_reflns_av_unetI/netI 0.0338
_diffrn_reflns_Laue_measured_fraction_full 1.000
_diffrn_reflns_Laue_measured_fraction_max 0.963
_diffrn_reflns_limit_h_max 20
_diffrn_reflns_limit_h_min -19
_diffrn_reflns_limit_k_max 22
_diffrn_reflns_limit_k_min -24
_diffrn_reflns_limit_l_max 39
_diffrn_reflns_limit_l_min -39
_diffrn_reflns_number 73241
_diffrn_reflns_point_group_measured_fraction_full 0.992
_diffrn_reflns_point_group_measured_fraction_max 0.942
_diffrn_reflns_theta_full 67.684
_diffrn_reflns_theta_max 75.586
_diffrn_reflns_theta_min 2.778
_exptl_absorpt_coefficient_mu 3.624
_exptl_absorpt_correction_T_max 1.00000
_exptl_absorpt_correction_T_min 0.76679
_exptl_absorpt_correction_type multi-scan
_exptl_absorpt_process_details
;
CrysAlisPro 1.171.40.14e (Rigaku Oxford Diffraction, 2018)
Empirical absorption correction using spherical harmonics,
 implemented in SCALE3 ABSPACK scaling algorithm.
;
_exptl_crystal_colour 'fluorescent dark blue'
_exptl_crystal_density_diffrn 1.169
_exptl_crystal_description plate
_exptl_crystal_F_000 3760
_exptl_crystal_size_max 0.96
_exptl_crystal_size_mid 0.53
_exptl_crystal_size_min 0.42
_refine_diff_density_max 0.274
_refine_diff_density_min -0.264
_refine_diff_density_rms 0.037
_refine_ls_abs_structure_details
;
 Flack x determined using 7268 quotients [(I+)-(I-)]/[(I+)+(I-)]
 (Parsons, Flack and Wagner, Acta Cryst. B69 (2013) 249-259).
;
_refine_ls_abs_structure_Flack 0.0020(12)
_refine_ls_extinction_method none
_refine_ls_goodness_of_fit_ref 1.041
_refine_ls_hydrogen_treatment constr
_refine_ls_matrix_type full
_refine_ls_number_parameters 1127
_refine_ls_number_reflns 19883
_refine_ls_number_restraints 0
_refine_ls_restrained_S_all 1.041
_refine_ls_R_factor_all 0.0377
_refine_ls_R_factor_gt 0.0311
_refine_ls_shift/su_max 0.001
_refine_ls_shift/su_mean 0.000
_refine_ls_structure_factor_coef Fsqd
_refine_ls_weighting_details 'w=1/[\s^2^(Fo^2^)+(0.0383P)^2^+2.6359P] where P=(Fo^2^+2Fc^2^)/3'
_refine_ls_weighting_scheme calc
_refine_ls_wR_factor_gt 0.0747
_refine_ls_wR_factor_ref 0.0818
_reflns_Friedel_coverage 0.806
_reflns_Friedel_fraction_full 0.984
_reflns_Friedel_fraction_max 0.918
_reflns_number_gt 18019
_reflns_number_total 19883
_reflns_threshold_expression 'I > 2\s(I)'
_cod_data_source_file d1nj01491a2.cif
_cod_data_source_block Fe2
_cod_depositor_comments
;
Adding full bibliography for 7060575--7060596.cif.

2024-11-08
Z value and formula fixed to values more according to usual
chemical conventions.                 miguel
;
_cod_original_formula_sum 'C112 H106 Cl4 Fe2 N6'
_cod_original_formula_weight 1789.52
_cod_original_formula_moiety '2(C56 H53 Cl2 Fe N3)'
_cod_original_formula_units_Z 4
_cod_database_code 7060594
_shelx_shelxl_version_number 2016/6
_shelx_space_group_comment
;
The symmetry employed for this shelxl refinement is uniquely defined
by the following loop, which should always be used as a source of
symmetry information in preference to the above space-group names.
They are only intended as comments.
;
_olex2_refinement_description
;
1. Fixed Uiso
 At 1.2 times of:
  All C(H) groups, All C(H,H) groups
 At 1.5 times of:
  All C(H,H,H) groups
2.a Ternary CH refined with riding coordinates:
 C32A(H32A), C17A(H17A), C17(H17), C32(H32)
2.b Secondary CH2 refined with riding coordinates:
 C24(H24A,H24B), C40A(H40C,H40D), C25A(H25C,H25D), C25(H25A,H25B), C55(H55A,
 H55B), C24A(H24C,H24D), C53(H53A,H53B), C55A(H55C,H55D), C39A(H39C,H39D),
 C53A(H53C,H53D), C39(H39A,H39B), C40(H40A,H40B)
2.c Aromatic/amide H refined with riding coordinates:
 C12A(H12A), C19A(H19A), C14(H14), C12(H12), C28(H28), C45A(H45A), C44A(H44A),
 C30A(H30A), C34A(H34A), C6A(H6A), C27(H27), C29(H29), C30(H30), C22A(H22A),
 C4(H4), C14A(H14A), C20A(H20A), C35A(H35A), C5A(H5A), C5(H5), C19(H19),
 C43A(H43A), C50(H50), C4A(H4A), C22(H22), C21A(H21A), C51(H51), C29A(H29A),
 C21(H21), C42A(H42A), C37A(H37A), C36A(H36A), C49(H49), C28A(H28A), C6(H6),
 C20(H20), C49A(H49A), C50A(H50A), C36(H36), C27A(H27A), C37(H37), C35(H35),
 C51A(H51A), C34(H34), C45(H45), C43(H43), C42(H42), C44(H44)
2.d Idealised Me refined as rotating group:
 C9A(H9AA,H9AB,H9AC), C16A(H16D,H16E,H16F), C1(H1A,H1B,H1C), C16(H16A,H16B,
 H16C), C1A(H1AA,H1AB,H1AC), C9(H9A,H9B,H9C), C56(H56A,H56B,H56C), C54(H54A,
 H54B,H54C), C56A(H56D,H56E,H56F), C54A(H54D,H54E,H54F)
;
_olex2_submission_special_instructions 'No special instructions were received'
_oxdiff_exptl_absorpt_empirical_details
;
Empirical correction (ABSPACK) includes:
- Absorption correction using spherical harmonics
- Frame scaling
;

loop_
_space_group_symop_operation_xyz
'x, y, z'
'-x+1/2, -y, z+1/2'
'-x, y+1/2, -z+1/2'
'x+1/2, -y+1/2, -z'

loop_
_atom_site_label
_atom_site_type_symbol
_atom_site_fract_x
_atom_site_fract_y
_atom_site_fract_z
_atom_site_U_iso_or_equiv
_atom_site_adp_type
_atom_site_occupancy
_atom_site_site_symmetry_order
_atom_site_calc_flag
_atom_site_refinement_flags_posn
_atom_site_refinement_flags_adp
_atom_site_refinement_flags_occupancy
_atom_site_disorder_assembly
_atom_site_disorder_group
Fe1 Fe 0.19616(3) 0.50084(2) 0.49570(2) 0.02810(10) Uani 1 1 d . . . . .
Fe1A Fe 0.36503(3) 0.46093(2) 0.25750(2) 0.02932(10) Uani 1 1 d . . . . .
Cl2 Cl 0.20642(4) 0.60697(4) 0.46275(2) 0.03387(14) Uani 1 1 d . . . . .
Cl1 Cl 0.24793(5) 0.41293(4) 0.45755(3) 0.04370(18) Uani 1 1 d . . . . .
Cl1A Cl 0.31895(5) 0.36887(4) 0.22000(2) 0.04495(18) Uani 1 1 d . . . . .
Cl2A Cl 0.39545(5) 0.55316(4) 0.21464(3) 0.04786(19) Uani 1 1 d . . . . .
N1 N 0.13744(15) 0.51320(13) 0.55393(7) 0.0315(5) Uani 1 1 d . . . . .
N1A N 0.38879(14) 0.47410(12) 0.32253(7) 0.0294(5) Uani 1 1 d . . . . .
N2 N 0.29533(14) 0.51156(11) 0.54497(7) 0.0290(5) Uani 1 1 d . . . . .
N3 N 0.06141(15) 0.48924(13) 0.48371(7) 0.0317(5) Uani 1 1 d . . . . .
N2A N 0.24854(14) 0.49494(12) 0.28697(7) 0.0268(4) Uani 1 1 d . . . . .
C13A C 0.03288(16) 0.50066(15) 0.21508(8) 0.0299(6) Uani 1 1 d . . . . .
N3A N 0.49411(15) 0.43036(15) 0.26890(8) 0.0379(6) Uani 1 1 d . . . . .
C12A C 0.08380(17) 0.55762(15) 0.21722(8) 0.0286(6) Uani 1 1 d . . . . .
H12A H 0.070979 0.596689 0.201545 0.034 Uiso 1 1 calc R . . . .
C8 C 0.27101(19) 0.51669(14) 0.58304(9) 0.0322(6) Uani 1 1 d . . . . .
C13 C 0.54216(18) 0.48415(14) 0.51285(9) 0.0318(6) Uani 1 1 d . . . . .
C11A C 0.15354(16) 0.55849(14) 0.24201(8) 0.0272(5) Uani 1 1 d . . . . .
C18 C 0.3665(2) 0.66166(14) 0.56534(9) 0.0340(6) Uani 1 1 d . . . . .
C19A C 0.2786(2) 0.65929(16) 0.31154(9) 0.0367(7) Uani 1 1 d . . . . .
H19A H 0.325808 0.644027 0.298643 0.044 Uiso 1 1 calc R . . . .
C18A C 0.20565(18) 0.65538(14) 0.28993(8) 0.0301(6) Uani 1 1 d . . . . .
C2A C 0.52123(18) 0.43616(18) 0.30618(9) 0.0379(7) Uani 1 1 d . . . . .
C10A C 0.17393(16) 0.49793(15) 0.26384(8) 0.0276(5) Uani 1 1 d . . . . .
C9A C 0.17760(17) 0.51783(16) 0.35418(9) 0.0334(6) Uani 1 1 d . . . . .
H9AA H 0.129621 0.519276 0.337184 0.050 Uiso 1 1 calc GR . . . .
H9AB H 0.184531 0.561426 0.368133 0.050 Uiso 1 1 calc GR . . . .
H9AC H 0.172533 0.481792 0.374759 0.050 Uiso 1 1 calc GR . . . .
C8A C 0.24927(17) 0.50382(14) 0.32693(8) 0.0273(5) Uani 1 1 d . . . . .
C31 C 0.44141(17) 0.68452(14) 0.49715(9) 0.0284(5) Uani 1 1 d . . . . .
C46A C -0.11129(17) 0.45873(16) 0.20937(9) 0.0336(6) Uani 1 1 d . . . . .
C14 C 0.4954(2) 0.42892(15) 0.52619(10) 0.0359(7) Uani 1 1 d . . . . .
H14 H 0.518575 0.385190 0.527518 0.043 Uiso 1 1 calc R . . . .
C32A C -0.04598(16) 0.50314(16) 0.18950(8) 0.0310(6) Uani 1 1 d . . . . .
H32A H -0.033277 0.480855 0.162638 0.037 Uiso 1 1 calc R . . . .
C12 C 0.50590(18) 0.54902(15) 0.51085(8) 0.0306(6) Uani 1 1 d . . . . .
H12 H 0.536137 0.586222 0.501050 0.037 Uiso 1 1 calc R . . . .
C31A C 0.18525(18) 0.67872(15) 0.21277(9) 0.0329(6) Uani 1 1 d . . . . .
C11 C 0.42629(17) 0.56016(14) 0.52294(8) 0.0272(6) Uani 1 1 d . . . . .
C23 C 0.4241(2) 0.67206(16) 0.59674(10) 0.0422(8) Uani 1 1 d . . . . .
C10 C 0.38034(17) 0.50322(14) 0.53598(8) 0.0291(5) Uani 1 1 d . . . . .
C3A C 0.46318(17) 0.46458(17) 0.33728(9) 0.0346(6) Uani 1 1 d . . . . .
C7 C 0.18149(19) 0.52471(16) 0.58860(8) 0.0341(6) Uani 1 1 d . . . . .
C23A C 0.1350(2) 0.68012(15) 0.30914(10) 0.0363(6) Uani 1 1 d . . . . .
C26 C 0.51065(18) 0.71759(14) 0.51251(9) 0.0323(6) Uani 1 1 d . . . . .
C17A C 0.20443(17) 0.62382(14) 0.24594(8) 0.0282(5) Uani 1 1 d . . . . .
H17A H 0.260242 0.609363 0.240356 0.034 Uiso 1 1 calc R . . . .
C28 C 0.5276(2) 0.77575(19) 0.44543(11) 0.0494(8) Uani 1 1 d . . . . .
H28 H 0.556569 0.806028 0.428414 0.059 Uiso 1 1 calc R . . . .
C45A C -0.13862(19) 0.39904(16) 0.18960(10) 0.0380(7) Uani 1 1 d . . . . .
H45A H -0.119570 0.388429 0.162858 0.046 Uiso 1 1 calc R . . . .
C44A C -0.1933(2) 0.35513(17) 0.20866(12) 0.0447(8) Uani 1 1 d . . . . .
H44A H -0.211297 0.315800 0.194673 0.054 Uiso 1 1 calc R . . . .
C15A C 0.12469(17) 0.43919(15) 0.26158(9) 0.0310(6) Uani 1 1 d . . . . .
C38A C -0.12033(18) 0.62005(16) 0.20354(10) 0.0383(7) Uani 1 1 d . . . . .
C2 C 0.01494(18) 0.50240(17) 0.51476(9) 0.0357(6) Uani 1 1 d . . . . .
C30A C 0.2379(2) 0.68171(19) 0.17833(10) 0.0463(8) Uani 1 1 d . . . . .
H30A H 0.281759 0.651648 0.177134 0.056 Uiso 1 1 calc R . . . .
C34A C -0.0444(2) 0.60263(19) 0.13982(10) 0.0419(7) Uani 1 1 d . . . . .
H34A H -0.011701 0.574656 0.123166 0.050 Uiso 1 1 calc R . . . .
C6A C 0.34468(19) 0.51486(17) 0.38928(9) 0.0365(7) Uani 1 1 d . . . . .
H6A H 0.303525 0.531645 0.406412 0.044 Uiso 1 1 calc R . . . .
C47 C 0.02980(17) 0.47277(16) 0.44283(9) 0.0312(6) Uani 1 1 d . . . . .
C27 C 0.5520(2) 0.76355(17) 0.48624(11) 0.0426(7) Uani 1 1 d . . . . .
H27 H 0.597309 0.786517 0.496563 0.051 Uiso 1 1 calc R . . . .
C29 C 0.4597(2) 0.74260(19) 0.43009(11) 0.0473(8) Uani 1 1 d . . . . .
H29 H 0.442475 0.750541 0.402686 0.057 Uiso 1 1 calc R . . . .
C17 C 0.38974(17) 0.63350(14) 0.52190(8) 0.0282(6) Uani 1 1 d . . . . .
H17 H 0.338870 0.629348 0.506262 0.034 Uiso 1 1 calc R . . . .
C41A C -0.14178(18) 0.47463(16) 0.24945(9) 0.0359(6) Uani 1 1 d . . . . .
C30 C 0.41755(19) 0.69736(16) 0.45583(9) 0.0359(6) Uani 1 1 d . . . . .
H30 H 0.372087 0.674983 0.445259 0.043 Uiso 1 1 calc R . . . .
C26A C 0.1194(2) 0.72426(16) 0.21445(10) 0.0408(7) Uani 1 1 d . . . . .
C22A C 0.1394(3) 0.70641(16) 0.34982(10) 0.0461(8) Uani 1 1 d . . . . .
H22A H 0.092602 0.722582 0.362705 0.055 Uiso 1 1 calc R . . . .
C16A C 0.1451(2) 0.37437(16) 0.28579(11) 0.0400(7) Uani 1 1 d . . . . .
H16D H 0.198958 0.359788 0.278839 0.060 Uiso 1 1 calc GR . . . .
H16E H 0.107416 0.338505 0.278545 0.060 Uiso 1 1 calc GR . . . .
H16F H 0.141770 0.383597 0.315395 0.060 Uiso 1 1 calc GR . . . .
C7A C 0.32961(16) 0.49803(15) 0.34747(8) 0.0281(5) Uani 1 1 d . . . . .
C15 C 0.41439(19) 0.43697(15) 0.53771(10) 0.0339(6) Uani 1 1 d . . . . .
C3 C 0.05678(19) 0.51929(16) 0.55498(9) 0.0362(7) Uani 1 1 d . . . . .
C4 C 0.0168(2) 0.5387(2) 0.59172(10) 0.0463(8) Uani 1 1 d . . . . .
H4 H -0.039330 0.542669 0.592279 0.056 Uiso 1 1 calc R . . . .
C1 C -0.0755(2) 0.5023(3) 0.51372(11) 0.0574(10) Uani 1 1 d . . . . .
H1A H -0.093685 0.487349 0.486548 0.086 Uiso 1 1 calc GR . . . .
H1B H -0.095146 0.548159 0.519106 0.086 Uiso 1 1 calc GR . . . .
H1C H -0.095718 0.471380 0.534848 0.086 Uiso 1 1 calc GR . . . .
C14A C 0.05510(17) 0.44157(15) 0.23721(9) 0.0318(6) Uani 1 1 d . . . . .
H14A H 0.022361 0.402560 0.235616 0.038 Uiso 1 1 calc R . . . .
C24 C 0.5122(2) 0.65963(17) 0.58789(10) 0.0442(8) Uani 1 1 d . . . . .
H24A H 0.518793 0.612482 0.578088 0.053 Uiso 1 1 calc R . . . .
H24B H 0.542142 0.664086 0.613984 0.053 Uiso 1 1 calc R . . . .
C40A C -0.11779(19) 0.54114(17) 0.27016(9) 0.0398(7) Uani 1 1 d . . . . .
H40C H -0.059218 0.544333 0.270848 0.048 Uiso 1 1 calc R . . . .
H40D H -0.137103 0.541154 0.298957 0.048 Uiso 1 1 calc R . . . .
C20A C 0.2820(2) 0.68582(17) 0.35238(10) 0.0457(8) Uani 1 1 d . . . . .
H20A H 0.331119 0.687854 0.366592 0.055 Uiso 1 1 calc R . . . .
C16 C 0.3657(2) 0.37562(17) 0.55249(12) 0.0460(8) Uani 1 1 d . . . . .
H16A H 0.393178 0.333726 0.544916 0.069 Uiso 1 1 calc GR . . . .
H16B H 0.313260 0.376471 0.539489 0.069 Uiso 1 1 calc GR . . . .
H16C H 0.359610 0.377639 0.582480 0.069 Uiso 1 1 calc GR . . . .
C48 C 0.02984(19) 0.40380(17) 0.42995(10) 0.0366(7) Uani 1 1 d . . . . .
C35A C -0.0635(2) 0.6678(2) 0.12569(12) 0.0509(9) Uani 1 1 d . . . . .
H35A H -0.042678 0.683887 0.100350 0.061 Uiso 1 1 calc R . . . .
C5A C 0.4224(2) 0.5061(2) 0.40484(9) 0.0454(8) Uani 1 1 d . . . . .
H5A H 0.434166 0.517756 0.432526 0.054 Uiso 1 1 calc R . . . .
C33A C -0.07220(18) 0.57675(16) 0.17827(9) 0.0349(6) Uani 1 1 d . . . . .
C5 C 0.0623(2) 0.5519(2) 0.62735(10) 0.0506(9) Uani 1 1 d . . . . .
H5 H 0.037121 0.566076 0.652039 0.061 Uiso 1 1 calc R . . . .
C19 C 0.2859(2) 0.67812(16) 0.57283(11) 0.0443(8) Uani 1 1 d . . . . .
H19 H 0.247780 0.672499 0.551589 0.053 Uiso 1 1 calc R . . . .
C43A C -0.2210(2) 0.36973(19) 0.24820(13) 0.0496(8) Uani 1 1 d . . . . .
H43A H -0.256526 0.339563 0.261514 0.059 Uiso 1 1 calc R . . . .
C50 C -0.0180(2) 0.4403(2) 0.36196(10) 0.0445(8) Uani 1 1 d . . . . .
H50 H -0.033507 0.429334 0.334659 0.053 Uiso 1 1 calc R . . . .
C32 C 0.63091(19) 0.47759(15) 0.49846(10) 0.0364(6) Uani 1 1 d . . . . .
H32 H 0.628562 0.480442 0.467726 0.044 Uiso 1 1 calc R . . . .
C25A C 0.0556(2) 0.72995(18) 0.24885(12) 0.0478(8) Uani 1 1 d . . . . .
H25C H 0.058842 0.776398 0.260204 0.057 Uiso 1 1 calc R . . . .
H25D H 0.003098 0.725848 0.235411 0.057 Uiso 1 1 calc R . . . .
C4A C 0.4822(2) 0.4799(2) 0.37908(10) 0.0449(8) Uani 1 1 d . . . . .
H4A H 0.534258 0.472584 0.389326 0.054 Uiso 1 1 calc R . . . .
C25 C 0.5491(2) 0.70806(17) 0.55567(10) 0.0410(7) Uani 1 1 d . . . . .
H25A H 0.604367 0.692912 0.551071 0.049 Uiso 1 1 calc R . . . .
H25B H 0.552128 0.753404 0.568574 0.049 Uiso 1 1 calc R . . . .
C22 C 0.3974(3) 0.69619(19) 0.63575(11) 0.0572(10) Uani 1 1 d . . . . .
H22 H 0.435056 0.702464 0.657159 0.069 Uiso 1 1 calc R . . . .
C1A C 0.6043(2) 0.4162(3) 0.32076(11) 0.0584(11) Uani 1 1 d . . . . .
H1AA H 0.633930 0.396549 0.297739 0.088 Uiso 1 1 calc GR . . . .
H1AB H 0.599994 0.382928 0.343005 0.088 Uiso 1 1 calc GR . . . .
H1AC H 0.632085 0.456519 0.330864 0.088 Uiso 1 1 calc GR . . . .
C38 C 0.7023(2) 0.55047(19) 0.55411(12) 0.0482(8) Uani 1 1 d . . . . .
C55 C 0.0505(3) 0.34495(18) 0.45941(13) 0.0530(9) Uani 1 1 d . . . . .
H55A H 0.084525 0.311983 0.444715 0.064 Uiso 1 1 calc R . . . .
H55B H 0.081200 0.362935 0.482998 0.064 Uiso 1 1 calc R . . . .
C52 C 0.00522(17) 0.52619(17) 0.41612(9) 0.0344(6) Uani 1 1 d . . . . .
C21A C 0.2119(3) 0.70903(17) 0.37152(10) 0.0506(9) Uani 1 1 d . . . . .
H21A H 0.213509 0.726282 0.398790 0.061 Uiso 1 1 calc R . . . .
C51 C -0.01881(19) 0.50884(19) 0.37537(9) 0.0417(7) Uani 1 1 d . . . . .
H51 H -0.035492 0.543413 0.357002 0.050 Uiso 1 1 calc R . . . .
C24A C 0.0561(2) 0.68034(17) 0.28592(11) 0.0422(7) Uani 1 1 d . . . . .
H24C H 0.013163 0.693080 0.305203 0.051 Uiso 1 1 calc R . . . .
H24D H 0.045000 0.633998 0.275829 0.051 Uiso 1 1 calc R . . . .
C53 C 0.0038(2) 0.60118(18) 0.42913(11) 0.0434(7) Uani 1 1 d . . . . .
H53A H 0.020195 0.604324 0.458344 0.052 Uiso 1 1 calc R . . . .
H53B H 0.043398 0.626143 0.412531 0.052 Uiso 1 1 calc R . . . .
C29A C 0.2259(3) 0.7285(2) 0.14601(12) 0.0623(11) Uani 1 1 d . . . . .
H29A H 0.261583 0.729869 0.123397 0.075 Uiso 1 1 calc R . . . .
C33 C 0.68115(19) 0.53988(16) 0.51175(11) 0.0421(7) Uani 1 1 d . . . . .
C21 C 0.3182(3) 0.7108(2) 0.64348(12) 0.0677(13) Uani 1 1 d . . . . .
H21 H 0.302255 0.726017 0.669942 0.081 Uiso 1 1 calc R . . . .
C42A C -0.1960(2) 0.42953(18) 0.26843(11) 0.0439(7) Uani 1 1 d . . . . .
H42A H -0.215881 0.439585 0.295088 0.053 Uiso 1 1 calc R . . . .
C48A C 0.59123(19) 0.4493(2) 0.21223(10) 0.0453(8) Uani 1 1 d . . . . .
C9 C 0.3224(2) 0.51569(17) 0.62179(9) 0.0405(7) Uani 1 1 d . . . . .
H9A H 0.378269 0.510936 0.613966 0.061 Uiso 1 1 calc GR . . . .
H9B H 0.306862 0.477420 0.639211 0.061 Uiso 1 1 calc GR . . . .
H9C H 0.315133 0.558059 0.637023 0.061 Uiso 1 1 calc GR . . . .
C55A C 0.6044(2) 0.5227(2) 0.22642(13) 0.0580(10) Uani 1 1 d . . . . .
H55C H 0.640999 0.522049 0.250255 0.070 Uiso 1 1 calc R . . . .
H55D H 0.553069 0.540897 0.236238 0.070 Uiso 1 1 calc R . . . .
C39A C -0.1519(2) 0.60403(19) 0.24730(11) 0.0475(8) Uani 1 1 d . . . . .
H39C H -0.210084 0.598243 0.245333 0.057 Uiso 1 1 calc R . . . .
H39D H -0.142135 0.644243 0.264787 0.057 Uiso 1 1 calc R . . . .
C37A C -0.1407(2) 0.68482(18) 0.18768(12) 0.0489(8) Uani 1 1 d . . . . .
H37A H -0.174126 0.713079 0.203729 0.059 Uiso 1 1 calc R . . . .
C36A C -0.1140(2) 0.70914(19) 0.14966(13) 0.0525(9) Uani 1 1 d . . . . .
H36A H -0.129513 0.752604 0.140126 0.063 Uiso 1 1 calc R . . . .
C49 C 0.0056(2) 0.38902(19) 0.38913(10) 0.0431(8) Uani 1 1 d . . . . .
H49 H 0.005358 0.343354 0.380005 0.052 Uiso 1 1 calc R . . . .
C53A C 0.4905(3) 0.2828(2) 0.25190(14) 0.0608(10) Uani 1 1 d . . . . .
H53C H 0.454633 0.307857 0.270598 0.073 Uiso 1 1 calc R . . . .
H53D H 0.457388 0.253408 0.234175 0.073 Uiso 1 1 calc R . . . .
C39 C 0.6789(2) 0.4989(2) 0.58630(11) 0.0551(9) Uani 1 1 d . . . . .
H39A H 0.621569 0.489020 0.583689 0.066 Uiso 1 1 calc R . . . .
H39B H 0.688120 0.518214 0.614040 0.066 Uiso 1 1 calc R . . . .
C28A C 0.1607(3) 0.7734(2) 0.14750(14) 0.0645(12) Uani 1 1 d . . . . .
H28A H 0.151969 0.804967 0.125904 0.077 Uiso 1 1 calc R . . . .
C6 C 0.1455(2) 0.54388(19) 0.62602(9) 0.0458(8) Uani 1 1 d . . . . .
H6 H 0.176674 0.551272 0.649942 0.055 Uiso 1 1 calc R . . . .
C52A C 0.5349(2) 0.3339(2) 0.22454(11) 0.0485(8) Uani 1 1 d . . . . .
C20 C 0.2619(3) 0.7030(2) 0.61201(13) 0.0583(10) Uani 1 1 d . . . . .
H20 H 0.207968 0.714267 0.616852 0.070 Uiso 1 1 calc R . . . .
C49A C 0.6289(2) 0.4226(2) 0.17607(11) 0.0538(10) Uani 1 1 d . . . . .
H49A H 0.661236 0.451250 0.159731 0.065 Uiso 1 1 calc R . . . .
C50A C 0.6186(2) 0.3546(2) 0.16447(11) 0.0571(10) Uani 1 1 d . . . . .
H50A H 0.642670 0.338450 0.139937 0.069 Uiso 1 1 calc R . . . .
C36 C 0.7680(3) 0.6561(3) 0.5363(3) 0.093(2) Uani 1 1 d . . . . .
H36 H 0.797715 0.694572 0.544565 0.112 Uiso 1 1 calc R . . . .
C47A C 0.54250(18) 0.40369(19) 0.23503(9) 0.0394(7) Uani 1 1 d . . . . .
C27A C 0.1094(3) 0.77077(19) 0.18097(13) 0.0561(10) Uani 1 1 d . . . . .
H27A H 0.065825 0.801158 0.181692 0.067 Uiso 1 1 calc R . . . .
C46 C 0.6690(2) 0.40727(16) 0.50747(11) 0.0434(8) Uani 1 1 d . . . . .
C41 C 0.7111(2) 0.38855(19) 0.54358(13) 0.0517(9) Uani 1 1 d . . . . .
C37 C 0.7459(2) 0.6093(3) 0.56521(18) 0.0733(14) Uani 1 1 d . . . . .
H37 H 0.759870 0.616357 0.593196 0.088 Uiso 1 1 calc R . . . .
C35 C 0.7480(3) 0.6485(2) 0.4953(2) 0.0858(18) Uani 1 1 d . . . . .
H35 H 0.763181 0.681699 0.475717 0.103 Uiso 1 1 calc R . . . .
C40 C 0.7261(2) 0.4327(2) 0.58194(12) 0.0593(10) Uani 1 1 d . . . . .
H40A H 0.715182 0.404622 0.606561 0.071 Uiso 1 1 calc R . . . .
H40B H 0.783216 0.444263 0.582534 0.071 Uiso 1 1 calc R . . . .
C51A C 0.5738(2) 0.3108(2) 0.18829(12) 0.0554(10) Uani 1 1 d . . . . .
H51A H 0.568984 0.264700 0.180338 0.066 Uiso 1 1 calc R . . . .
C56 C -0.0233(4) 0.3084(3) 0.47567(19) 0.0940(18) Uani 1 1 d . . . . .
H56A H -0.051024 0.286489 0.452734 0.141 Uiso 1 1 calc GR . . . .
H56B H -0.058737 0.341269 0.488822 0.141 Uiso 1 1 calc GR . . . .
H56C H -0.007436 0.274095 0.495850 0.141 Uiso 1 1 calc GR . . . .
C54 C -0.0764(2) 0.6359(2) 0.42430(18) 0.0718(13) Uani 1 1 d . . . . .
H54A H -0.092080 0.635412 0.395241 0.108 Uiso 1 1 calc GR . . . .
H54B H -0.072493 0.682890 0.433856 0.108 Uiso 1 1 calc GR . . . .
H54C H -0.116227 0.611870 0.440695 0.108 Uiso 1 1 calc GR . . . .
C34 C 0.7032(3) 0.5888(2) 0.48246(15) 0.0627(11) Uani 1 1 d . . . . .
H34 H 0.688972 0.583100 0.454390 0.075 Uiso 1 1 calc R . . . .
C45 C 0.6594(3) 0.3577(2) 0.47574(17) 0.0723(13) Uani 1 1 d . . . . .
H45 H 0.630794 0.369462 0.451601 0.087 Uiso 1 1 calc R . . . .
C43 C 0.7325(4) 0.2744(2) 0.5141(3) 0.100(2) Uani 1 1 d . . . . .
H43 H 0.754523 0.230324 0.516609 0.120 Uiso 1 1 calc R . . . .
C56A C 0.6380(4) 0.5720(3) 0.19404(18) 0.0970(18) Uani 1 1 d . . . . .
H56D H 0.602087 0.574068 0.170367 0.145 Uiso 1 1 calc GR . . . .
H56E H 0.690237 0.556170 0.184981 0.145 Uiso 1 1 calc GR . . . .
H56F H 0.643140 0.617242 0.206204 0.145 Uiso 1 1 calc GR . . . .
C42 C 0.7424(3) 0.3208(3) 0.54553(18) 0.0812(16) Uani 1 1 d . . . . .
H42 H 0.770941 0.307502 0.569387 0.097 Uiso 1 1 calc R . . . .
C44 C 0.6911(4) 0.2917(3) 0.4792(2) 0.100(2) Uani 1 1 d . . . . .
H44 H 0.683893 0.259703 0.457724 0.120 Uiso 1 1 calc R . . . .
C54A C 0.5450(5) 0.2387(4) 0.2774(2) 0.118(2) Uani 1 1 d . . . . .
H54D H 0.569968 0.204688 0.259654 0.178 Uiso 1 1 calc GR . . . .
H54E H 0.514195 0.215885 0.298932 0.178 Uiso 1 1 calc GR . . . .
H54F H 0.586021 0.266822 0.290164 0.178 Uiso 1 1 calc GR . . . .

loop_
_atom_site_aniso_label
_atom_site_aniso_U_11
_atom_site_aniso_U_22
_atom_site_aniso_U_33
_atom_site_aniso_U_23
_atom_site_aniso_U_13
_atom_site_aniso_U_12
Fe1 0.0309(2) 0.0309(2) 0.02248(19) -0.00240(17) 0.00130(16) -0.00078(19)
Fe1A 0.0295(2) 0.0367(2) 0.02170(18) -0.00340(17) -0.00053(16) 0.00375(19)
Cl2 0.0342(3) 0.0338(3) 0.0336(3) 0.0040(3) -0.0024(3) 0.0004(3)
Cl1 0.0526(4) 0.0338(4) 0.0447(4) -0.0088(3) 0.0069(3) 0.0031(3)
Cl1A 0.0547(5) 0.0444(4) 0.0358(4) -0.0085(3) -0.0026(3) -0.0046(4)
Cl2A 0.0468(4) 0.0429(4) 0.0539(4) 0.0102(4) 0.0163(4) 0.0059(3)
N1 0.0341(12) 0.0362(13) 0.0242(10) -0.0007(9) 0.0017(9) -0.0036(10)
N1A 0.0288(12) 0.0371(13) 0.0224(10) -0.0025(9) -0.0022(9) 0.0013(10)
N2 0.0358(12) 0.0231(11) 0.0280(11) -0.0005(9) -0.0035(9) -0.0022(10)
N3 0.0324(12) 0.0347(13) 0.0281(11) -0.0008(10) 0.0003(9) -0.0024(10)
N2A 0.0279(11) 0.0247(11) 0.0279(11) -0.0012(9) -0.0007(9) 0.0014(9)
C13A 0.0274(13) 0.0334(14) 0.0288(13) -0.0049(12) -0.0013(10) 0.0031(12)
N3A 0.0308(13) 0.0518(16) 0.0311(12) -0.0060(11) 0.0010(10) 0.0108(11)
C12A 0.0302(14) 0.0295(14) 0.0259(12) -0.0012(11) -0.0002(10) 0.0028(11)
C8 0.0416(16) 0.0269(14) 0.0282(13) 0.0011(11) -0.0045(11) -0.0064(12)
C13 0.0380(15) 0.0271(14) 0.0303(13) -0.0043(11) -0.0054(11) 0.0027(12)
C11A 0.0294(14) 0.0288(13) 0.0234(11) -0.0020(10) 0.0020(10) 0.0020(11)
C18 0.0510(18) 0.0231(13) 0.0280(13) 0.0013(11) 0.0019(13) -0.0042(13)
C19A 0.0464(18) 0.0338(15) 0.0299(14) 0.0038(12) -0.0040(12) -0.0108(13)
C18A 0.0403(16) 0.0237(13) 0.0262(13) 0.0027(10) 0.0008(11) -0.0023(12)
C2A 0.0315(15) 0.0513(19) 0.0308(14) -0.0078(13) 0.0004(12) 0.0054(14)
C10A 0.0266(13) 0.0300(14) 0.0263(12) -0.0013(11) 0.0005(10) 0.0044(11)
C9A 0.0317(15) 0.0384(16) 0.0301(13) 0.0007(12) 0.0042(11) 0.0023(12)
C8A 0.0313(13) 0.0245(13) 0.0260(12) -0.0003(10) 0.0031(10) 0.0008(11)
C31 0.0316(14) 0.0241(13) 0.0296(13) -0.0014(11) -0.0021(11) 0.0032(11)
C46A 0.0285(14) 0.0363(16) 0.0361(14) -0.0052(12) -0.0059(11) 0.0036(12)
C14 0.0438(17) 0.0218(14) 0.0421(16) -0.0001(12) -0.0052(13) 0.0027(12)
C32A 0.0290(14) 0.0363(15) 0.0278(12) -0.0048(12) -0.0038(10) 0.0018(12)
C12 0.0383(15) 0.0258(14) 0.0276(13) -0.0029(11) -0.0050(11) -0.0009(12)
C31A 0.0389(16) 0.0301(14) 0.0297(13) 0.0028(11) -0.0080(12) -0.0041(12)
C11 0.0334(14) 0.0239(13) 0.0243(12) -0.0008(10) -0.0068(10) -0.0007(11)
C23 0.067(2) 0.0276(16) 0.0317(15) -0.0018(12) -0.0028(14) -0.0053(15)
C10 0.0346(14) 0.0253(13) 0.0273(12) -0.0010(11) -0.0056(10) -0.0008(12)
C3A 0.0289(14) 0.0457(17) 0.0293(14) -0.0036(13) -0.0045(11) 0.0018(13)
C7 0.0411(16) 0.0371(16) 0.0242(13) -0.0004(11) -0.0017(11) -0.0047(13)
C23A 0.0464(17) 0.0259(14) 0.0367(15) -0.0043(12) 0.0065(13) -0.0015(13)
C26 0.0363(15) 0.0229(14) 0.0378(15) -0.0052(11) -0.0046(12) 0.0007(11)
C17A 0.0289(13) 0.0296(14) 0.0262(12) 0.0015(11) -0.0018(10) 0.0003(11)
C28 0.054(2) 0.046(2) 0.0485(19) 0.0092(15) 0.0076(16) -0.0094(17)
C45A 0.0344(15) 0.0385(16) 0.0409(16) -0.0072(13) -0.0053(13) 0.0037(13)
C44A 0.0351(17) 0.0324(16) 0.067(2) -0.0098(15) -0.0091(16) 0.0029(13)
C15A 0.0291(14) 0.0285(14) 0.0352(14) 0.0013(11) 0.0012(11) 0.0000(11)
C38A 0.0321(16) 0.0372(16) 0.0457(17) -0.0075(13) -0.0067(13) 0.0021(13)
C2 0.0340(15) 0.0414(16) 0.0317(14) -0.0005(13) 0.0013(11) 0.0018(13)
C30A 0.0487(19) 0.053(2) 0.0369(16) 0.0123(15) -0.0030(14) -0.0069(16)
C34A 0.0383(17) 0.0511(19) 0.0365(16) 0.0012(14) -0.0045(13) 0.0028(15)
C6A 0.0361(16) 0.0467(18) 0.0268(13) -0.0035(12) 0.0030(11) 0.0033(13)
C47 0.0275(13) 0.0368(15) 0.0293(13) -0.0030(11) 0.0004(11) -0.0028(12)
C27 0.0433(18) 0.0352(17) 0.0493(19) -0.0044(14) 0.0012(14) -0.0089(14)
C29 0.052(2) 0.053(2) 0.0371(17) 0.0118(15) -0.0016(15) -0.0002(16)
C17 0.0330(14) 0.0239(13) 0.0277(13) -0.0013(11) -0.0050(11) 0.0026(11)
C41A 0.0278(14) 0.0439(17) 0.0360(15) -0.0039(12) -0.0037(12) 0.0012(13)
C30 0.0383(16) 0.0375(16) 0.0320(14) 0.0031(13) -0.0046(12) 0.0014(13)
C26A 0.0450(18) 0.0315(16) 0.0460(17) 0.0015(13) -0.0138(14) -0.0020(14)
C22A 0.071(2) 0.0316(16) 0.0356(16) -0.0026(13) 0.0120(16) -0.0017(16)
C16A 0.0379(17) 0.0343(16) 0.0477(17) 0.0077(14) -0.0027(14) -0.0024(13)
C7A 0.0322(13) 0.0308(14) 0.0213(11) -0.0019(11) 0.0031(10) 0.0022(12)
C15 0.0398(16) 0.0244(14) 0.0377(15) 0.0010(12) -0.0065(13) -0.0023(12)
C3 0.0359(16) 0.0411(17) 0.0315(14) -0.0001(12) 0.0052(12) -0.0017(13)
C4 0.0425(18) 0.065(2) 0.0318(15) -0.0010(15) 0.0077(13) 0.0028(17)
C1 0.0357(17) 0.096(3) 0.0408(17) -0.006(2) 0.0043(14) -0.001(2)
C14A 0.0285(14) 0.0285(14) 0.0384(15) -0.0033(12) -0.0005(12) -0.0013(11)
C24 0.064(2) 0.0332(16) 0.0357(16) -0.0050(13) -0.0222(15) -0.0023(15)
C40A 0.0378(16) 0.0506(19) 0.0308(14) -0.0088(14) 0.0036(12) -0.0046(14)
C20A 0.068(2) 0.0362(17) 0.0334(15) 0.0066(13) -0.0175(15) -0.0170(16)
C16 0.0458(18) 0.0322(16) 0.060(2) 0.0065(15) -0.0023(16) -0.0041(15)
C48 0.0340(15) 0.0390(17) 0.0367(15) -0.0050(13) -0.0025(12) -0.0061(13)
C35A 0.056(2) 0.050(2) 0.0471(19) 0.0090(16) -0.0084(16) -0.0023(17)
C5A 0.0452(18) 0.066(2) 0.0253(14) -0.0129(15) -0.0024(12) 0.0024(17)
C33A 0.0294(15) 0.0414(17) 0.0340(15) -0.0027(13) -0.0084(11) 0.0014(13)
C5 0.052(2) 0.070(2) 0.0306(15) -0.0078(16) 0.0096(14) 0.0014(18)
C19 0.051(2) 0.0313(16) 0.0510(19) -0.0032(14) 0.0123(15) -0.0003(14)
C43A 0.0326(16) 0.0452(19) 0.071(2) 0.0002(17) 0.0037(15) -0.0008(14)
C50 0.0371(17) 0.063(2) 0.0334(15) -0.0150(15) -0.0041(13) -0.0032(16)
C32 0.0407(16) 0.0340(15) 0.0346(14) -0.0021(12) -0.0001(13) 0.0041(13)
C25A 0.0413(18) 0.0404(18) 0.062(2) -0.0111(16) -0.0126(16) 0.0068(15)
C4A 0.0346(16) 0.069(2) 0.0312(15) -0.0107(15) -0.0052(12) 0.0043(16)
C25 0.0405(17) 0.0399(17) 0.0425(17) -0.0073(14) -0.0099(13) 0.0008(14)
C22 0.094(3) 0.046(2) 0.0323(16) -0.0049(15) 0.0033(18) -0.022(2)
C1A 0.0349(18) 0.098(3) 0.0421(19) -0.0143(19) -0.0068(14) 0.0132(19)
C38 0.0307(16) 0.0487(19) 0.065(2) -0.0201(17) -0.0016(15) 0.0038(15)
C55 0.068(2) 0.0369(18) 0.054(2) 0.0005(16) -0.0107(18) -0.0110(17)
C52 0.0258(14) 0.0438(17) 0.0337(14) -0.0052(12) -0.0009(11) 0.0016(12)
C21A 0.086(3) 0.0348(17) 0.0307(15) -0.0037(13) 0.0013(17) -0.0106(18)
C51 0.0352(16) 0.057(2) 0.0327(15) 0.0001(14) -0.0035(12) 0.0013(15)
C24A 0.0369(17) 0.0347(16) 0.0551(19) -0.0132(15) 0.0081(14) 0.0014(13)
C53 0.0461(19) 0.0416(18) 0.0425(17) 0.0002(14) -0.0047(14) 0.0043(15)
C29A 0.078(3) 0.068(3) 0.0410(19) 0.0193(18) -0.0014(18) -0.016(2)
C33 0.0370(16) 0.0328(16) 0.0563(19) 0.0018(14) 0.0101(14) 0.0045(13)
C21 0.105(4) 0.058(2) 0.0410(19) -0.0190(17) 0.032(2) -0.025(2)
C42A 0.0351(16) 0.0480(19) 0.0487(18) -0.0031(15) 0.0051(14) 0.0009(15)
C48A 0.0309(16) 0.067(2) 0.0380(16) -0.0032(16) -0.0011(13) 0.0085(15)
C9 0.0480(18) 0.0453(18) 0.0282(14) 0.0039(12) -0.0110(13) -0.0050(14)
C55A 0.0373(18) 0.077(3) 0.060(2) 0.000(2) 0.0023(16) -0.0038(18)
C39A 0.0434(18) 0.049(2) 0.0499(19) -0.0146(16) 0.0038(15) 0.0028(15)
C37A 0.0414(18) 0.0423(19) 0.063(2) -0.0069(16) -0.0059(16) 0.0036(15)
C36A 0.052(2) 0.0408(19) 0.064(2) 0.0041(17) -0.0130(18) 0.0071(16)
C49 0.0404(18) 0.0444(19) 0.0446(18) -0.0137(15) -0.0044(14) -0.0043(14)
C53A 0.077(3) 0.047(2) 0.059(2) -0.0029(17) 0.007(2) 0.016(2)
C39 0.0377(18) 0.086(3) 0.0419(17) -0.0093(19) -0.0028(14) 0.0021(19)
C28A 0.076(3) 0.053(2) 0.064(3) 0.029(2) -0.024(2) -0.003(2)
C6 0.053(2) 0.057(2) 0.0264(14) -0.0006(14) -0.0005(13) -0.0035(17)
C52A 0.0434(19) 0.061(2) 0.0407(17) -0.0070(16) 0.0024(14) 0.0205(17)
C20 0.071(3) 0.043(2) 0.061(2) -0.0136(17) 0.029(2) -0.0073(18)
C49A 0.0348(18) 0.086(3) 0.0409(18) 0.0075(18) 0.0037(14) 0.0102(18)
C50A 0.050(2) 0.083(3) 0.0387(18) -0.0088(18) 0.0064(16) 0.020(2)
C36 0.052(3) 0.065(3) 0.162(6) -0.034(4) 0.033(3) -0.014(2)
C47A 0.0318(15) 0.059(2) 0.0271(14) -0.0029(14) 0.0001(11) 0.0145(14)
C27A 0.063(2) 0.0402(19) 0.065(2) 0.0145(17) -0.023(2) 0.0003(17)
C46 0.0429(17) 0.0292(16) 0.058(2) -0.0045(14) 0.0094(15) 0.0060(13)
C41 0.0418(18) 0.047(2) 0.066(2) 0.0162(17) 0.0163(17) 0.0121(16)
C37 0.038(2) 0.069(3) 0.113(4) -0.038(3) -0.001(2) -0.007(2)
C35 0.076(3) 0.041(2) 0.140(5) 0.015(3) 0.058(4) 0.003(2)
C40 0.0397(19) 0.085(3) 0.053(2) 0.017(2) 0.0025(16) 0.0116(19)
C51A 0.055(2) 0.065(3) 0.0459(19) -0.0147(18) 0.0016(17) 0.0202(19)
C56 0.106(4) 0.077(3) 0.100(4) 0.033(3) -0.012(3) -0.043(3)
C54 0.044(2) 0.049(2) 0.122(4) -0.008(2) -0.013(2) 0.0061(18)
C34 0.062(2) 0.045(2) 0.082(3) 0.0134(19) 0.024(2) 0.0089(19)
C45 0.077(3) 0.052(2) 0.088(3) -0.024(2) 0.007(2) 0.012(2)
C43 0.113(5) 0.038(2) 0.149(6) 0.016(3) 0.055(4) 0.026(3)
C56A 0.102(4) 0.107(4) 0.082(3) 0.017(3) 0.003(3) -0.036(4)
C42 0.079(3) 0.067(3) 0.097(4) 0.035(3) 0.029(3) 0.033(3)
C44 0.114(5) 0.046(3) 0.140(6) -0.031(3) 0.035(4) 0.014(3)
C54A 0.136(6) 0.106(5) 0.113(5) 0.035(4) 0.013(4) 0.036(4)

loop_
_atom_type_symbol
_atom_type_description
_atom_type_scat_dispersion_real
_atom_type_scat_dispersion_imag
_atom_type_scat_source
C C 0.0181 0.0091 'International Tables Vol C Tables 4.2.6.8 and 6.1.1.4'
H H 0.0000 0.0000 'International Tables Vol C Tables 4.2.6.8 and 6.1.1.4'
Cl Cl 0.3639 0.7018 'International Tables Vol C Tables 4.2.6.8 and 6.1.1.4'
Fe Fe -1.1336 3.1974 'International Tables Vol C Tables 4.2.6.8 and 6.1.1.4'
N N 0.0311 0.0180 'International Tables Vol C Tables 4.2.6.8 and 6.1.1.4'

loop_
_citation_id
_citation_doi
_citation_year
1 10.1016/j.mcat.2020.110981 2020

loop_
_geom_angle_atom_site_label_1
_geom_angle_atom_site_label_2
_geom_angle_atom_site_label_3
_geom_angle
_geom_angle_site_symmetry_1
_geom_angle_site_symmetry_3
_geom_angle_publ_flag
Cl1 Fe1 Cl2 113.43(3) . . ?
Cl1 Fe1 N2 99.56(6) . . ?
Cl1 Fe1 N3 101.93(7) . . ?
N1 Fe1 Cl2 109.39(7) . . ?
N1 Fe1 Cl1 137.16(7) . . ?
N1 Fe1 N2 73.47(9) . . ?
N1 Fe1 N3 72.96(9) . . ?
N2 Fe1 Cl2 100.28(6) . . ?
N3 Fe1 Cl2 94.80(7) . . ?
N3 Fe1 N2 146.15(8) . . ?
Cl1A Fe1A Cl2A 111.69(4) . . ?
N1A Fe1A Cl1A 131.87(7) . . ?
N1A Fe1A Cl2A 116.38(7) . . ?
N1A Fe1A N2A 73.47(8) . . ?
N1A Fe1A N3A 72.42(9) . . ?
N2A Fe1A Cl1A 99.32(6) . . ?
N2A Fe1A Cl2A 102.00(6) . . ?
N2A Fe1A N3A 145.79(8) . . ?
N3A Fe1A Cl1A 101.34(8) . . ?
N3A Fe1A Cl2A 95.31(8) . . ?
C7 N1 Fe1 119.5(2) . . ?
C3 N1 Fe1 119.41(19) . . ?
C3 N1 C7 120.4(2) . . ?
C3A N1A Fe1A 119.94(18) . . ?
C3A N1A C7A 120.9(2) . . ?
C7A N1A Fe1A 118.90(18) . . ?
C8 N2 Fe1 115.6(2) . . ?
C8 N2 C10 120.1(2) . . ?
C10 N2 Fe1 123.64(16) . . ?
C2 N3 Fe1 116.12(19) . . ?
C2 N3 C47 121.7(2) . . ?
C47 N3 Fe1 122.04(18) . . ?
C10A N2A Fe1A 122.33(16) . . ?
C8A N2A Fe1A 116.49(18) . . ?
C8A N2A C10A 120.7(2) . . ?
C12A C13A C32A 121.0(3) . . ?
C12A C13A C14A 117.9(2) . . ?
C14A C13A C32A 121.1(3) . . ?
C2A N3A Fe1A 117.5(2) . . ?
C2A N3A C47A 122.3(3) . . ?
C47A N3A Fe1A 120.15(19) . . ?
C13A C12A H12A 118.7 . . ?
C13A C12A C11A 122.5(3) . . ?
C11A C12A H12A 118.7 . . ?
N2 C8 C7 115.5(2) . . ?
N2 C8 C9 126.9(3) . . ?
C9 C8 C7 117.7(3) . . ?
C14 C13 C12 118.0(3) . . ?
C14 C13 C32 123.9(3) . . ?
C12 C13 C32 118.0(3) . . ?
C12A C11A C10A 117.9(3) . . ?
C12A C11A C17A 120.8(2) . . ?
C10A C11A C17A 121.3(2) . . ?
C23 C18 C17 121.7(3) . . ?
C19 C18 C23 119.9(3) . . ?
C19 C18 C17 118.4(3) . . ?
C18A C19A H19A 119.5 . . ?
C18A C19A C20A 121.0(3) . . ?
C20A C19A H19A 119.5 . . ?
C19A C18A C23A 119.2(3) . . ?
C19A C18A C17A 119.1(3) . . ?
C23A C18A C17A 121.7(3) . . ?
N3A C2A C3A 115.2(3) . . ?
N3A C2A C1A 126.0(3) . . ?
C3A C2A C1A 118.7(3) . . ?
C11A C10A N2A 119.5(2) . . ?
C15A C10A N2A 119.5(2) . . ?
C15A C10A C11A 120.9(2) . . ?
H9AA C9A H9AB 109.5 . . ?
H9AA C9A H9AC 109.5 . . ?
H9AB C9A H9AC 109.5 . . ?
C8A C9A H9AA 109.5 . . ?
C8A C9A H9AB 109.5 . . ?
C8A C9A H9AC 109.5 . . ?
N2A C8A C9A 126.3(3) . . ?
N2A C8A C7A 115.8(2) . . ?
C7A C8A C9A 117.9(2) . . ?
C26 C31 C17 125.0(2) . . ?
C30 C31 C26 118.6(3) . . ?
C30 C31 C17 116.4(2) . . ?
C45A C46A C32A 120.9(3) . . ?
C45A C46A C41A 118.4(3) . . ?
C41A C46A C32A 120.6(3) . . ?
C13 C14 H14 119.0 . . ?
C13 C14 C15 122.0(3) . . ?
C15 C14 H14 119.0 . . ?
C13A C32A H32A 105.5 . . ?
C46A C32A C13A 111.4(2) . . ?
C46A C32A H32A 105.5 . . ?
C46A C32A C33A 115.0(2) . . ?
C33A C32A C13A 113.1(2) . . ?
C33A C32A H32A 105.5 . . ?
C13 C12 H12 118.8 . . ?
C11 C12 C13 122.4(3) . . ?
C11 C12 H12 118.8 . . ?
C30A C31A C17A 116.1(3) . . ?
C30A C31A C26A 119.1(3) . . ?
C26A C31A C17A 124.8(3) . . ?
C12 C11 C10 118.3(3) . . ?
C12 C11 C17 120.6(3) . . ?
C10 C11 C17 121.2(2) . . ?
C18 C23 C24 120.3(3) . . ?
C18 C23 C22 118.0(4) . . ?
C22 C23 C24 121.7(3) . . ?
C11 C10 N2 119.9(2) . . ?
C11 C10 C15 120.9(3) . . ?
C15 C10 N2 119.1(2) . . ?
N1A C3A C2A 114.5(2) . . ?
N1A C3A C4A 121.0(3) . . ?
C4A C3A C2A 124.5(3) . . ?
N1 C7 C8 115.0(2) . . ?
N1 C7 C6 121.3(3) . . ?
C6 C7 C8 123.7(3) . . ?
C18A C23A C24A 120.7(3) . . ?
C22A C23A C18A 119.0(3) . . ?
C22A C23A C24A 120.2(3) . . ?
C31 C26 C27 118.8(3) . . ?
C31 C26 C25 126.9(3) . . ?
C27 C26 C25 114.3(3) . . ?
C11A C17A C18A 114.5(2) . . ?
C11A C17A C31A 113.9(2) . . ?
C11A C17A H17A 105.5 . . ?
C18A C17A C31A 110.9(2) . . ?
C18A C17A H17A 105.5 . . ?
C31A C17A H17A 105.5 . . ?
C27 C28 H28 120.3 . . ?
C27 C28 C29 119.4(3) . . ?
C29 C28 H28 120.3 . . ?
C46A C45A H45A 119.2 . . ?
C44A C45A C46A 121.7(3) . . ?
C44A C45A H45A 119.2 . . ?
C45A C44A H44A 120.2 . . ?
C43A C44A C45A 119.7(3) . . ?
C43A C44A H44A 120.2 . . ?
C10A C15A C16A 121.2(3) . . ?
C14A C15A C10A 118.9(3) . . ?
C14A C15A C16A 119.8(3) . . ?
C33A C38A C39A 126.6(3) . . ?
C37A C38A C33A 117.7(3) . . ?
C37A C38A C39A 115.7(3) . . ?
N3 C2 C3 115.4(3) . . ?
N3 C2 C1 125.7(3) . . ?
C3 C2 C1 118.9(3) . . ?
C31A C30A H30A 119.4 . . ?
C29A C30A C31A 121.3(4) . . ?
C29A C30A H30A 119.4 . . ?
C35A C34A H34A 118.7 . . ?
C35A C34A C33A 122.6(3) . . ?
C33A C34A H34A 118.7 . . ?
C7A C6A H6A 120.7 . . ?
C5A C6A H6A 120.7 . . ?
C5A C6A C7A 118.6(3) . . ?
C48 C47 N3 118.5(3) . . ?
C48 C47 C52 121.9(3) . . ?
C52 C47 N3 119.4(3) . . ?
C26 C27 H27 119.1 . . ?
C28 C27 C26 121.9(3) . . ?
C28 C27 H27 119.1 . . ?
C28 C29 H29 120.2 . . ?
C28 C29 C30 119.5(3) . . ?
C30 C29 H29 120.2 . . ?
C18 C17 C11 113.9(2) . . ?
C18 C17 H17 105.7 . . ?
C31 C17 C18 112.1(2) . . ?
C31 C17 C11 112.8(2) . . ?
C31 C17 H17 105.7 . . ?
C11 C17 H17 105.7 . . ?
C46A C41A C40A 119.5(3) . . ?
C42A C41A C46A 119.2(3) . . ?
C42A C41A C40A 121.2(3) . . ?
C31 C30 H30 119.1 . . ?
C29 C30 C31 121.8(3) . . ?
C29 C30 H30 119.1 . . ?
C31A C26A C25A 127.6(3) . . ?
C31A C26A C27A 117.7(3) . . ?
C27A C26A C25A 114.7(3) . . ?
C23A C22A H22A 119.2 . . ?
C21A C22A C23A 121.5(3) . . ?
C21A C22A H22A 119.2 . . ?
C15A C16A H16D 109.5 . . ?
C15A C16A H16E 109.5 . . ?
C15A C16A H16F 109.5 . . ?
H16D C16A H16E 109.5 . . ?
H16D C16A H16F 109.5 . . ?
H16E C16A H16F 109.5 . . ?
N1A C7A C8A 114.7(2) . . ?
N1A C7A C6A 121.0(3) . . ?
C6A C7A C8A 124.3(2) . . ?
C14 C15 C10 118.5(3) . . ?
C14 C15 C16 120.3(3) . . ?
C10 C15 C16 121.2(3) . . ?
N1 C3 C2 114.9(2) . . ?
N1 C3 C4 121.1(3) . . ?
C4 C3 C2 124.0(3) . . ?
C3 C4 H4 120.7 . . ?
C5 C4 C3 118.6(3) . . ?
C5 C4 H4 120.7 . . ?
C2 C1 H1A 109.5 . . ?
C2 C1 H1B 109.5 . . ?
C2 C1 H1C 109.5 . . ?
H1A C1 H1B 109.5 . . ?
H1A C1 H1C 109.5 . . ?
H1B C1 H1C 109.5 . . ?
C13A C14A H14A 119.0 . . ?
C15A C14A C13A 121.9(3) . . ?
C15A C14A H14A 119.0 . . ?
C23 C24 H24A 108.6 . . ?
C23 C24 H24B 108.6 . . ?
C23 C24 C25 114.7(3) . . ?
H24A C24 H24B 107.6 . . ?
C25 C24 H24A 108.6 . . ?
C25 C24 H24B 108.6 . . ?
C41A C40A H40C 109.2 . . ?
C41A C40A H40D 109.2 . . ?
C41A C40A C39A 112.2(3) . . ?
H40C C40A H40D 107.9 . . ?
C39A C40A H40C 109.2 . . ?
C39A C40A H40D 109.2 . . ?
C19A C20A H20A 120.2 . . ?
C21A C20A C19A 119.6(3) . . ?
C21A C20A H20A 120.2 . . ?
C15 C16 H16A 109.5 . . ?
C15 C16 H16B 109.5 . . ?
C15 C16 H16C 109.5 . . ?
H16A C16 H16B 109.5 . . ?
H16A C16 H16C 109.5 . . ?
H16B C16 H16C 109.5 . . ?
C47 C48 C55 122.5(3) . . ?
C49 C48 C47 118.1(3) . . ?
C49 C48 C55 119.3(3) . . ?
C34A C35A H35A 120.4 . . ?
C34A C35A C36A 119.2(4) . . ?
C36A C35A H35A 120.4 . . ?
C6A C5A H5A 120.1 . . ?
C4A C5A C6A 119.8(3) . . ?
C4A C5A H5A 120.1 . . ?
C38A C33A C32A 125.5(3) . . ?
C34A C33A C32A 116.3(3) . . ?
C34A C33A C38A 118.2(3) . . ?
C4 C5 H5 120.2 . . ?
C4 C5 C6 119.6(3) . . ?
C6 C5 H5 120.2 . . ?
C18 C19 H19 119.8 . . ?
C18 C19 C20 120.3(4) . . ?
C20 C19 H19 119.8 . . ?
C44A C43A H43A 120.0 . . ?
C44A C43A C42A 120.0(3) . . ?
C42A C43A H43A 120.0 . . ?
C51 C50 H50 120.1 . . ?
C49 C50 H50 120.1 . . ?
C49 C50 C51 119.9(3) . . ?
C13 C32 H32 104.7 . . ?
C33 C32 C13 111.8(2) . . ?
C33 C32 H32 104.7 . . ?
C33 C32 C46 115.4(3) . . ?
C46 C32 C13 114.2(3) . . ?
C46 C32 H32 104.7 . . ?
C26A C25A H25C 107.2 . . ?
C26A C25A H25D 107.2 . . ?
H25C C25A H25D 106.8 . . ?
C24A C25A C26A 120.5(3) . . ?
C24A C25A H25C 107.2 . . ?
C24A C25A H25D 107.2 . . ?
C3A C4A H4A 120.6 . . ?
C5A C4A C3A 118.7(3) . . ?
C5A C4A H4A 120.6 . . ?
C26 C25 H25A 107.1 . . ?
C26 C25 H25B 107.1 . . ?
C24 C25 C26 121.1(3) . . ?
C24 C25 H25A 107.1 . . ?
C24 C25 H25B 107.1 . . ?
H25A C25 H25B 106.8 . . ?
C23 C22 H22 118.9 . . ?
C21 C22 C23 122.2(4) . . ?
C21 C22 H22 118.9 . . ?
C2A C1A H1AA 109.5 . . ?
C2A C1A H1AB 109.5 . . ?
C2A C1A H1AC 109.5 . . ?
H1AA C1A H1AB 109.5 . . ?
H1AA C1A H1AC 109.5 . . ?
H1AB C1A H1AC 109.5 . . ?
C33 C38 C39 120.0(3) . . ?
C37 C38 C33 119.4(4) . . ?
C37 C38 C39 120.7(4) . . ?
C48 C55 H55A 109.1 . . ?
C48 C55 H55B 109.1 . . ?
H55A C55 H55B 107.8 . . ?
C56 C55 C48 112.6(4) . . ?
C56 C55 H55A 109.1 . . ?
C56 C55 H55B 109.1 . . ?
C47 C52 C53 123.3(3) . . ?
C51 C52 C47 118.0(3) . . ?
C51 C52 C53 118.8(3) . . ?
C22A C21A C20A 119.6(3) . . ?
C22A C21A H21A 120.2 . . ?
C20A C21A H21A 120.2 . . ?
C50 C51 C52 120.7(3) . . ?
C50 C51 H51 119.7 . . ?
C52 C51 H51 119.7 . . ?
C23A C24A C25A 112.9(3) . . ?
C23A C24A H24C 109.0 . . ?
C23A C24A H24D 109.0 . . ?
C25A C24A H24C 109.0 . . ?
C25A C24A H24D 109.0 . . ?
H24C C24A H24D 107.8 . . ?
C52 C53 H53A 108.6 . . ?
C52 C53 H53B 108.6 . . ?
H53A C53 H53B 107.6 . . ?
C54 C53 C52 114.8(3) . . ?
C54 C53 H53A 108.6 . . ?
C54 C53 H53B 108.6 . . ?
C30A C29A H29A 120.1 . . ?
C30A C29A C28A 119.7(4) . . ?
C28A C29A H29A 120.1 . . ?
C38 C33 C32 121.1(3) . . ?
C34 C33 C32 120.0(3) . . ?
C34 C33 C38 118.8(4) . . ?
C22 C21 H21 120.1 . . ?
C22 C21 C20 119.8(3) . . ?
C20 C21 H21 120.1 . . ?
C41A C42A H42A 119.5 . . ?
C43A C42A C41A 121.0(3) . . ?
C43A C42A H42A 119.5 . . ?
C49A C48A C55A 121.9(4) . . ?
C47A C48A C55A 121.6(3) . . ?
C47A C48A C49A 116.5(4) . . ?
C8 C9 H9A 109.5 . . ?
C8 C9 H9B 109.5 . . ?
C8 C9 H9C 109.5 . . ?
H9A C9 H9B 109.5 . . ?
H9A C9 H9C 109.5 . . ?
H9B C9 H9C 109.5 . . ?
C48A C55A H55C 108.2 . . ?
C48A C55A H55D 108.2 . . ?
C48A C55A C56A 116.4(4) . . ?
H55C C55A H55D 107.3 . . ?
C56A C55A H55C 108.2 . . ?
C56A C55A H55D 108.2 . . ?
C38A C39A C40A 118.2(3) . . ?
C38A C39A H39C 107.8 . . ?
C38A C39A H39D 107.8 . . ?
C40A C39A H39C 107.8 . . ?
C40A C39A H39D 107.8 . . ?
H39C C39A H39D 107.1 . . ?
C38A C37A H37A 118.3 . . ?
C36A C37A C38A 123.4(3) . . ?
C36A C37A H37A 118.3 . . ?
C35A C36A H36A 120.6 . . ?
C37A C36A C35A 118.8(3) . . ?
C37A C36A H36A 120.6 . . ?
C48 C49 H49 119.3 . . ?
C50 C49 C48 121.5(3) . . ?
C50 C49 H49 119.3 . . ?
H53C C53A H53D 107.7 . . ?
C52A C53A H53C 108.9 . . ?
C52A C53A H53D 108.9 . . ?
C54A C53A H53C 108.9 . . ?
C54A C53A H53D 108.9 . . ?
C54A C53A C52A 113.5(5) . . ?
C38 C39 H39A 109.2 . . ?
C38 C39 H39B 109.2 . . ?
C38 C39 C40 111.9(3) . . ?
H39A C39 H39B 107.9 . . ?
C40 C39 H39A 109.2 . . ?
C40 C39 H39B 109.2 . . ?
C29A C28A H28A 120.4 . . ?
C27A C28A C29A 119.2(3) . . ?
C27A C28A H28A 120.4 . . ?
C7 C6 C5 118.9(3) . . ?
C7 C6 H6 120.5 . . ?
C5 C6 H6 120.5 . . ?
C47A C52A C53A 122.7(3) . . ?
C51A C52A C53A 119.4(4) . . ?
C51A C52A C47A 117.8(4) . . ?
C19 C20 H20 120.1 . . ?
C21 C20 C19 119.8(4) . . ?
C21 C20 H20 120.1 . . ?
C48A C49A H49A 119.4 . . ?
C50A C49A C48A 121.1(4) . . ?
C50A C49A H49A 119.4 . . ?
C49A C50A H50A 119.5 . . ?
C51A C50A C49A 121.0(3) . . ?
C51A C50A H50A 119.5 . . ?
C37 C36 H36 119.3 . . ?
C37 C36 C35 121.4(5) . . ?
C35 C36 H36 119.3 . . ?
C48A C47A N3A 118.8(3) . . ?
C52A C47A N3A 118.5(3) . . ?
C52A C47A C48A 122.6(3) . . ?
C26A C27A H27A 118.5 . . ?
C28A C27A C26A 123.0(4) . . ?
C28A C27A H27A 118.5 . . ?
C41 C46 C32 126.4(3) . . ?
C41 C46 C45 118.2(3) . . ?
C45 C46 C32 115.4(3) . . ?
C46 C41 C40 127.0(3) . . ?
C46 C41 C42 117.5(4) . . ?
C42 C41 C40 115.5(4) . . ?
C38 C37 H37 119.4 . . ?
C36 C37 C38 121.2(5) . . ?
C36 C37 H37 119.4 . . ?
C36 C35 H35 120.3 . . ?
C36 C35 C34 119.3(5) . . ?
C34 C35 H35 120.3 . . ?
C39 C40 C41 118.1(3) . . ?
C39 C40 H40A 107.8 . . ?
C39 C40 H40B 107.8 . . ?
C41 C40 H40A 107.8 . . ?
C41 C40 H40B 107.8 . . ?
H40A C40 H40B 107.1 . . ?
C52A C51A H51A 119.6 . . ?
C50A C51A C52A 120.9(4) . . ?
C50A C51A H51A 119.6 . . ?
C55 C56 H56A 109.5 . . ?
C55 C56 H56B 109.5 . . ?
C55 C56 H56C 109.5 . . ?
H56A C56 H56B 109.5 . . ?
H56A C56 H56C 109.5 . . ?
H56B C56 H56C 109.5 . . ?
C53 C54 H54A 109.5 . . ?
C53 C54 H54B 109.5 . . ?
C53 C54 H54C 109.5 . . ?
H54A C54 H54B 109.5 . . ?
H54A C54 H54C 109.5 . . ?
H54B C54 H54C 109.5 . . ?
C33 C34 C35 119.8(5) . . ?
C33 C34 H34 120.1 . . ?
C35 C34 H34 120.1 . . ?
C46 C45 H45 119.0 . . ?
C44 C45 C46 122.1(5) . . ?
C44 C45 H45 119.0 . . ?
C42 C43 H43 119.8 . . ?
C44 C43 H43 119.8 . . ?
C44 C43 C42 120.3(5) . . ?
C55A C56A H56D 109.5 . . ?
C55A C56A H56E 109.5 . . ?
C55A C56A H56F 109.5 . . ?
H56D C56A H56E 109.5 . . ?
H56D C56A H56F 109.5 . . ?
H56E C56A H56F 109.5 . . ?
C41 C42 H42 118.7 . . ?
C43 C42 C41 122.7(5) . . ?
C43 C42 H42 118.7 . . ?
C45 C44 H44 120.4 . . ?
C43 C44 C45 119.2(5) . . ?
C43 C44 H44 120.4 . . ?
C53A C54A H54D 109.5 . . ?
C53A C54A H54E 109.5 . . ?
C53A C54A H54F 109.5 . . ?
H54D C54A H54E 109.5 . . ?
H54D C54A H54F 109.5 . . ?
H54E C54A H54F 109.5 . . ?

loop_
_geom_bond_atom_site_label_1
_geom_bond_atom_site_label_2
_geom_bond_distance
_geom_bond_site_symmetry_2
_geom_bond_publ_flag
Fe1 Cl2 2.3116(8) . ?
Fe1 Cl1 2.2577(8) . ?
Fe1 N1 2.105(2) . ?
Fe1 N2 2.277(2) . ?
Fe1 N3 2.270(2) . ?
Fe1A Cl1A 2.2749(9) . ?
Fe1A Cl2A 2.3011(9) . ?
Fe1A N1A 2.121(2) . ?
Fe1A N2A 2.240(2) . ?
Fe1A N3A 2.243(3) . ?
N1 C7 1.340(4) . ?
N1 C3 1.338(4) . ?
N1A C3A 1.328(4) . ?
N1A C7A 1.342(3) . ?
N2 C8 1.280(4) . ?
N2 C10 1.442(4) . ?
N3 C2 1.277(4) . ?
N3 C47 1.437(4) . ?
N2A C10A 1.437(3) . ?
N2A C8A 1.283(3) . ?
C13A C12A 1.388(4) . ?
C13A C32A 1.537(4) . ?
C13A C14A 1.392(4) . ?
N3A C2A 1.273(4) . ?
N3A C47A 1.438(4) . ?
C12A H12A 0.9300 . ?
C12A C11A 1.396(4) . ?
C8 C7 1.498(4) . ?
C8 C9 1.497(4) . ?
C13 C14 1.386(4) . ?
C13 C12 1.392(4) . ?
C13 C32 1.542(4) . ?
C11A C10A 1.403(4) . ?
C11A C17A 1.523(4) . ?
C18 C23 1.395(5) . ?
C18 C17 1.535(4) . ?
C18 C19 1.389(5) . ?
C19A H19A 0.9300 . ?
C19A C18A 1.389(4) . ?
C19A C20A 1.398(4) . ?
C18A C23A 1.402(4) . ?
C18A C17A 1.527(4) . ?
C2A C3A 1.484(4) . ?
C2A C1A 1.499(5) . ?
C10A C15A 1.400(4) . ?
C9A H9AA 0.9600 . ?
C9A H9AB 0.9600 . ?
C9A H9AC 0.9600 . ?
C9A C8A 1.493(4) . ?
C8A C7A 1.484(4) . ?
C31 C26 1.399(4) . ?
C31 C17 1.524(4) . ?
C31 C30 1.395(4) . ?
C46A C32A 1.517(4) . ?
C46A C45A 1.390(4) . ?
C46A C41A 1.405(4) . ?
C14 H14 0.9300 . ?
C14 C15 1.396(5) . ?
C32A H32A 0.9800 . ?
C32A C33A 1.531(4) . ?
C12 H12 0.9300 . ?
C12 C11 1.387(4) . ?
C31A C17A 1.531(4) . ?
C31A C30A 1.400(5) . ?
C31A C26A 1.402(4) . ?
C11 C10 1.401(4) . ?
C11 C17 1.543(4) . ?
C23 C24 1.503(5) . ?
C23 C22 1.397(5) . ?
C10 C15 1.401(4) . ?
C3A C4A 1.398(4) . ?
C7 C6 1.381(4) . ?
C23A C22A 1.393(4) . ?
C23A C24A 1.497(5) . ?
C26 C27 1.399(4) . ?
C26 C25 1.524(4) . ?
C17A H17A 0.9800 . ?
C28 H28 0.9300 . ?
C28 C27 1.380(5) . ?
C28 C29 1.381(5) . ?
C45A H45A 0.9300 . ?
C45A C44A 1.381(5) . ?
C44A H44A 0.9300 . ?
C44A C43A 1.368(5) . ?
C15A C16A 1.510(4) . ?
C15A C14A 1.388(4) . ?
C38A C33A 1.407(4) . ?
C38A C39A 1.518(5) . ?
C38A C37A 1.392(5) . ?
C2 C3 1.490(4) . ?
C2 C1 1.495(4) . ?
C30A H30A 0.9300 . ?
C30A C29A 1.385(5) . ?
C34A H34A 0.9300 . ?
C34A C35A 1.375(5) . ?
C34A C33A 1.400(4) . ?
C6A H6A 0.9300 . ?
C6A C7A 1.392(4) . ?
C6A C5A 1.387(5) . ?
C47 C48 1.396(4) . ?
C47 C52 1.398(4) . ?
C27 H27 0.9300 . ?
C29 H29 0.9300 . ?
C29 C30 1.387(5) . ?
C17 H17 0.9800 . ?
C41A C40A 1.499(4) . ?
C41A C42A 1.389(5) . ?
C30 H30 0.9300 . ?
C26A C25A 1.524(5) . ?
C26A C27A 1.404(5) . ?
C22A H22A 0.9300 . ?
C22A C21A 1.383(6) . ?
C16A H16D 0.9600 . ?
C16A H16E 0.9600 . ?
C16A H16F 0.9600 . ?
C15 C16 1.509(4) . ?
C3 C4 1.395(4) . ?
C4 H4 0.9300 . ?
C4 C5 1.384(5) . ?
C1 H1A 0.9600 . ?
C1 H1B 0.9600 . ?
C1 H1C 0.9600 . ?
C14A H14A 0.9300 . ?
C24 H24A 0.9700 . ?
C24 H24B 0.9700 . ?
C24 C25 1.516(5) . ?
C40A H40C 0.9700 . ?
C40A H40D 0.9700 . ?
C40A C39A 1.526(5) . ?
C20A H20A 0.9300 . ?
C20A C21A 1.383(6) . ?
C16 H16A 0.9600 . ?
C16 H16B 0.9600 . ?
C16 H16C 0.9600 . ?
C48 C55 1.514(5) . ?
C48 C49 1.389(4) . ?
C35A H35A 0.9300 . ?
C35A C36A 1.385(6) . ?
C5A H5A 0.9300 . ?
C5A C4A 1.381(5) . ?
C5 H5 0.9300 . ?
C5 C6 1.384(5) . ?
C19 H19 0.9300 . ?
C19 C20 1.394(5) . ?
C43A H43A 0.9300 . ?
C43A C42A 1.387(5) . ?
C50 H50 0.9300 . ?
C50 C51 1.393(5) . ?
C50 C49 1.373(5) . ?
C32 H32 0.9800 . ?
C32 C33 1.523(5) . ?
C32 C46 1.526(4) . ?
C25A H25C 0.9700 . ?
C25A H25D 0.9700 . ?
C25A C24A 1.521(5) . ?
C4A H4A 0.9300 . ?
C25 H25A 0.9700 . ?
C25 H25B 0.9700 . ?
C22 H22 0.9300 . ?
C22 C21 1.362(7) . ?
C1A H1AA 0.9600 . ?
C1A H1AB 0.9600 . ?
C1A H1AC 0.9600 . ?
C38 C33 1.407(5) . ?
C38 C39 1.481(6) . ?
C38 C37 1.393(5) . ?
C55 H55A 0.9700 . ?
C55 H55B 0.9700 . ?
C55 C56 1.502(6) . ?
C52 C51 1.397(4) . ?
C52 C53 1.509(5) . ?
C21A H21A 0.9300 . ?
C51 H51 0.9300 . ?
C24A H24C 0.9700 . ?
C24A H24D 0.9700 . ?
C53 H53A 0.9700 . ?
C53 H53B 0.9700 . ?
C53 C54 1.494(5) . ?
C29A H29A 0.9300 . ?
C29A C28A 1.386(7) . ?
C33 C34 1.377(5) . ?
C21 H21 0.9300 . ?
C21 C20 1.375(7) . ?
C42A H42A 0.9300 . ?
C48A C55A 1.505(6) . ?
C48A C49A 1.406(5) . ?
C48A C47A 1.398(5) . ?
C9 H9A 0.9600 . ?
C9 H9B 0.9600 . ?
C9 H9C 0.9600 . ?
C55A H55C 0.9700 . ?
C55A H55D 0.9700 . ?
C55A C56A 1.510(6) . ?
C39A H39C 0.9700 . ?
C39A H39D 0.9700 . ?
C37A H37A 0.9300 . ?
C37A C36A 1.371(6) . ?
C36A H36A 0.9300 . ?
C49 H49 0.9300 . ?
C53A H53C 0.9700 . ?
C53A H53D 0.9700 . ?
C53A C52A 1.508(6) . ?
C53A C54A 1.482(7) . ?
C39 H39A 0.9700 . ?
C39 H39B 0.9700 . ?
C39 C40 1.507(6) . ?
C28A H28A 0.9300 . ?
C28A C27A 1.362(6) . ?
C6 H6 0.9300 . ?
C52A C47A 1.396(5) . ?
C52A C51A 1.394(5) . ?
C20 H20 0.9300 . ?
C49A H49A 0.9300 . ?
C49A C50A 1.377(6) . ?
C50A H50A 0.9300 . ?
C50A C51A 1.356(6) . ?
C36 H36 0.9300 . ?
C36 C37 1.341(8) . ?
C36 C35 1.352(9) . ?
C27A H27A 0.9300 . ?
C46 C41 1.392(5) . ?
C46 C45 1.401(6) . ?
C41 C40 1.510(6) . ?
C41 C42 1.410(6) . ?
C37 H37 0.9300 . ?
C35 H35 0.9300 . ?
C35 C34 1.431(7) . ?
C40 H40A 0.9700 . ?
C40 H40B 0.9700 . ?
C51A H51A 0.9300 . ?
C56 H56A 0.9600 . ?
C56 H56B 0.9600 . ?
C56 H56C 0.9600 . ?
C54 H54A 0.9600 . ?
C54 H54B 0.9600 . ?
C54 H54C 0.9600 . ?
C34 H34 0.9300 . ?
C45 H45 0.9300 . ?
C45 C44 1.385(7) . ?
C43 H43 0.9300 . ?
C43 C42 1.354(9) . ?
C43 C44 1.346(9) . ?
C56A H56D 0.9600 . ?
C56A H56E 0.9600 . ?
C56A H56F 0.9600 . ?
C42 H42 0.9300 . ?
C44 H44 0.9300 . ?
C54A H54D 0.9600 . ?
C54A H54E 0.9600 . ?
C54A H54F 0.9600 . ?
